data_4303690
loop_
_publ_author_name
'Wenbin Yang'
'Xiang Lin'
'Alexander J. Blake'
'Claire Wilson'
'Peter Hubberstey'
'Neil R. Champness'
'Martin Schr\"oder'

_publ_contact_author_address
;
  School of Chemistry
  The University of Nottingham
  University Park
  Nottingham  NG7 2RD
  England UK
;
_publ_contact_author_email m.schroder@nottingham.ac.uk
_publ_contact_author_fax '0115 951 3563'
_publ_contact_author_name 'Professor M. Schroder'
_publ_contact_author_phone '0115 951 3490'
_publ_section_title
;
Self-Assembly of Metal-Organic Coordination Polymers Constructed from a
Bent Dicarboxylate Ligand: Diversity of Coordination Modes, Structures, and
Gas Adsorption
;
_journal_name_full 'Inorganic Chemistry'
_journal_page_first 11067
_journal_page_last 11078
_journal_paper_doi 10.1021/ic901429u
_journal_volume 48
_journal_year 2009
_chemical_formula_moiety 'C40 H30 Cd2 F12 N2 O10, 2(C3 H7 N O)'
_chemical_formula_structural '[Cd2(C17H8F6O4)2(C3H7NO)2][C3H7NO)2]'
_chemical_formula_sum 'C46 H44 Cd2 F12 N4 O12'
_chemical_formula_weight 1297.65
_chemical_name_systematic
; 
 ? 
;
_space_group_IT_number 14
_symmetry_cell_setting monoclinic
_symmetry_space_group_name_Hall '-P 2ybc'
_symmetry_space_group_name_H-M 'P 1 21/c 1'
_atom_sites_solution_hydrogens 'sp2-bound methyl H atoms from delta-F; others placed geometrically'
_atom_sites_solution_primary direct
_atom_sites_solution_secondary difmap
_audit_creation_method SHELXL-97
_cell_angle_alpha 90.00
_cell_angle_beta 104.736(5)
_cell_angle_gamma 90.00
_cell_formula_units_Z 4
_cell_length_a 11.983(2)
_cell_length_b 15.990(2)
_cell_length_c 28.353(3)
_cell_measurement_reflns_used 19716
_cell_measurement_temperature 150(2)
_cell_measurement_theta_max 27.5
_cell_measurement_theta_min 2.35
_cell_volume 5254.0(12)
_computing_cell_refinement 'Bruker SAINT version 6.36a (Bruker, 2000)'
_computing_data_collection 'Bruker SMART version 5.625 (Bruker, 2001)'
_computing_data_reduction 'Bruker SAINT; Bruker SHELXTL (Bruker, 2001)'
_computing_publication_material 'enCIFer(Allen et al.,2004);PLATON(Spek,2003)'
_computing_structure_refinement 'SHELXL-97 (Sheldrick, 1997)'
_computing_structure_solution 'SHELXS-97 (Sheldrick, 1990)'
_diffrn_ambient_temperature 150(2)
_diffrn_measured_fraction_theta_full 0.997
_diffrn_measured_fraction_theta_max 0.994
_diffrn_measurement_device_type 'Bruker SMART APEX CCD area detector'
_diffrn_measurement_method omega
_diffrn_radiation_monochromator graphite
_diffrn_radiation_source 'fine-focus sealed tube'
_diffrn_radiation_type MoK\a
_diffrn_radiation_wavelength 0.71073
_diffrn_reflns_av_R_equivalents 0.044
_diffrn_reflns_av_sigmaI/netI 0.0278
_diffrn_reflns_limit_h_max 15
_diffrn_reflns_limit_h_min -15
_diffrn_reflns_limit_k_max 20
_diffrn_reflns_limit_k_min -20
_diffrn_reflns_limit_l_max 36
_diffrn_reflns_limit_l_min -36
_diffrn_reflns_number 47588
_diffrn_reflns_theta_full 27.50
_diffrn_reflns_theta_max 27.56
_diffrn_reflns_theta_min 1.96
_diffrn_standards_decay_% 0
_diffrn_standards_number 0
_exptl_absorpt_coefficient_mu 0.914
_exptl_absorpt_correction_T_max 0.706
_exptl_absorpt_correction_T_min 0.462
_exptl_absorpt_correction_type multi-scan
_exptl_absorpt_process_details '(SHELXTL version 6.12; Bruker, 2001)'
_exptl_crystal_colour colourless
_exptl_crystal_density_diffrn 1.641
_exptl_crystal_density_method 'not measured'
_exptl_crystal_description tablet
_exptl_crystal_F_000 2592
_exptl_crystal_size_max 0.45
_exptl_crystal_size_mid 0.20
_exptl_crystal_size_min 0.09
_refine_diff_density_max 1.641
_refine_diff_density_min -1.989
_refine_diff_density_rms 0.134
_refine_ls_extinction_method none
_refine_ls_goodness_of_fit_ref 1.109
_refine_ls_hydrogen_treatment 'rigid rotor; riding model'
_refine_ls_matrix_type full
_refine_ls_number_parameters 694
_refine_ls_number_reflns 12075
_refine_ls_number_restraints 3
_refine_ls_restrained_S_all 1.109
_refine_ls_R_factor_all 0.0629
_refine_ls_R_factor_gt 0.0570
_refine_ls_shift/su_max 0.001
_refine_ls_shift/su_mean 0.000
_refine_ls_structure_factor_coef Fsqd
_refine_ls_weighting_details 'calc w=1/[\s^2^(Fo^2^)+(0.0394P)^2^+33.3318P] where P=(Fo^2^+2Fc^2^)/3'
_refine_ls_weighting_scheme calc
_refine_ls_wR_factor_gt 0.1351
_refine_ls_wR_factor_ref 0.1378
_reflns_number_gt 10912
_reflns_number_total 12474
_reflns_threshold_expression >2sigma(I)
_cod_data_source_file ic901429u_si_001_5.cif
_cod_data_source_block (4)
_cod_depositor_comments
;
The following automatic conversions were performed:
'_symmetry_cell_setting' value 'Monoclinic' changed to 'monoclinic'
according to '/home/saulius/struct/CIF-dictionaries/cif_core.dic'
dictionary named 'cif_core.dic' version 2.4.1 from 2010-06-29.

Automatic conversion script
Id: cif_fix_enum 1527 2010-12-29 10:47:43Z saulius 
;
_cod_original_sg_symbol_H-M 'P 21/c'
_cod_database_code 4303690

loop_
_symmetry_equiv_pos_as_xyz
'x, y, z'
'-x, y+1/2, -z+1/2'
'-x, -y, -z'
'x, -y-1/2, z-1/2'

loop_
_atom_site_label
_atom_site_type_symbol
_atom_site_fract_x
_atom_site_fract_y
_atom_site_fract_z
_atom_site_U_iso_or_equiv
_atom_site_adp_type
_atom_site_occupancy
_atom_site_symmetry_multiplicity
_atom_site_calc_flag
_atom_site_refinement_flags
_atom_site_disorder_assembly
_atom_site_disorder_group
Cd1 Cd 1.00058(3) 0.35089(2) 0.246164(12) 0.02178(9) Uani 1 1 d . . .
Cd2 Cd 0.97622(3) 0.59229(2) 0.253758(12) 0.02231(9) Uani 1 1 d . . .
F1 F 0.4813(3) 0.6055(2) 0.02150(12) 0.0473(9) Uani 1 1 d . . .
F2 F 0.4580(3) 0.7065(2) 0.06756(13) 0.0426(8) Uani 1 1 d . . .
F3 F 0.3172(3) 0.6673(2) 0.00767(12) 0.0457(9) Uani 1 1 d . . .
F4 F 0.1838(3) 0.5419(2) 0.02631(12) 0.0446(9) Uani 1 1 d . . .
F5 F 0.3296(3) 0.4816(2) 0.01007(12) 0.0445(9) Uani 1 1 d . . .
F6 F 0.2737(3) 0.4449(2) 0.07322(12) 0.0394(7) Uani 1 1 d . . .
F7 F 1.6066(3) 0.5520(2) 0.49779(11) 0.0431(8) Uani 1 1 d . . .
F8 F 1.7477(3) 0.6190(2) 0.48118(11) 0.0390(8) Uani 1 1 d . . .
F9 F 1.6809(3) 0.5091(2) 0.44038(11) 0.0357(7) Uani 1 1 d . . .
F10 F 1.4407(3) 0.6689(2) 0.47398(12) 0.0436(8) Uani 1 1 d . . .
F11 F 1.4636(3) 0.7610(2) 0.42232(12) 0.0373(7) Uani 1 1 d . . .
F12 F 1.5994(3) 0.7381(2) 0.48628(11) 0.0426(8) Uani 1 1 d . . .
O1 O 0.8469(3) 0.4848(2) 0.24195(13) 0.0315(8) Uani 1 1 d . . .
O2 O 0.8407(3) 0.3818(3) 0.18885(14) 0.0372(9) Uani 1 1 d . . .
O3 O 0.0812(3) 0.8044(2) 0.19708(14) 0.0339(8) Uani 1 1 d . . .
O4 O 0.1039(3) 0.6937(2) 0.24484(12) 0.0284(8) Uani 1 1 d . . .
O5 O 1.1580(3) 0.3775(3) 0.30986(14) 0.0369(9) Uani 1 1 d . . .
O6 O 1.1119(3) 0.4871(2) 0.26152(12) 0.0273(7) Uani 1 1 d . . .
O7 O 1.8992(3) 0.8134(3) 0.30520(14) 0.0375(9) Uani 1 1 d . . .
O8 O 1.8551(3) 0.6989(2) 0.25977(13) 0.0309(8) Uani 1 1 d . . .
O9 O 1.0104(3) 0.5712(2) 0.33470(13) 0.0332(8) Uani 1 1 d . . .
O10 O 0.9134(3) 0.6026(2) 0.17122(13) 0.0342(8) Uani 1 1 d . . .
O11 O 0.9673(7) 0.2181(5) 0.0111(2) 0.098(2) Uani 1 1 d . . .
O12 O 0.6565(5) 0.4258(4) 0.3279(2) 0.0769(18) Uani 1 1 d . . .
N1 N 0.9922(4) 0.4996(3) 0.40124(16) 0.0344(10) Uani 1 1 d . . .
N2 N 0.8740(5) 0.6863(3) 0.10479(17) 0.0459(13) Uani 1 1 d . . .
N3 N 0.9397(5) 0.3104(4) 0.0677(2) 0.0530(14) Uani 1 1 d . . .
N4 N 0.5556(5) 0.3424(5) 0.2676(3) 0.071(2) Uani 1 1 d D . .
C1 C 0.8009(4) 0.4473(4) 0.20260(18) 0.0287(11) Uani 1 1 d . . .
C2 C 0.6897(4) 0.4806(3) 0.17034(18) 0.0264(10) Uani 1 1 d . . .
C3 C 0.6437(4) 0.5564(3) 0.18028(18) 0.0288(10) Uani 1 1 d . . .
H3A H 0.6834 0.5883 0.2077 0.035 Uiso 1 1 calc R . .
C4 C 0.5410(4) 0.5860(3) 0.15082(18) 0.0295(11) Uani 1 1 d . . .
H4A H 0.5112 0.6382 0.1580 0.035 Uiso 1 1 calc R . .
C5 C 0.4805(4) 0.5395(3) 0.11037(17) 0.0254(10) Uani 1 1 d . . .
C6 C 0.5282(4) 0.4647(4) 0.09978(19) 0.0317(11) Uani 1 1 d . . .
H6A H 0.4899 0.4333 0.0719 0.038 Uiso 1 1 calc R . .
C7 C 0.6313(5) 0.4356(4) 0.12951(19) 0.0326(12) Uani 1 1 d . . .
H7A H 0.6624 0.3842 0.1219 0.039 Uiso 1 1 calc R . .
C8 C 0.3683(4) 0.5772(3) 0.07813(17) 0.0250(10) Uani 1 1 d . . .
C9 C 0.4061(5) 0.6395(4) 0.0436(2) 0.0367(12) Uani 1 1 d . . .
C10 C 0.2886(4) 0.5109(4) 0.04656(19) 0.0333(12) Uani 1 1 d . . .
C11 C 0.2975(4) 0.6194(3) 0.11014(17) 0.0246(10) Uani 1 1 d . . .
C12 C 0.2807(4) 0.5741(3) 0.15025(19) 0.0275(10) Uani 1 1 d . . .
H12A H 0.3111 0.5191 0.1562 0.033 Uiso 1 1 calc R . .
C13 C 0.2204(4) 0.6085(3) 0.18114(18) 0.0280(10) Uani 1 1 d . . .
H13A H 0.2092 0.5770 0.2080 0.034 Uiso 1 1 calc R . .
C14 C 0.1760(4) 0.6891(3) 0.17302(17) 0.0239(9) Uani 1 1 d . . .
C15 C 0.1895(5) 0.7330(3) 0.1324(2) 0.0317(11) Uani 1 1 d . . .
H15A H 0.1575 0.7875 0.1262 0.038 Uiso 1 1 calc R . .
C16 C 0.2490(5) 0.6984(3) 0.10088(19) 0.0318(11) Uani 1 1 d . . .
H16A H 0.2564 0.7289 0.0731 0.038 Uiso 1 1 calc R . .
C17 C 0.1166(4) 0.7313(3) 0.20763(18) 0.0258(10) Uani 1 1 d . . .
C18 C 1.1740(4) 0.4518(3) 0.29941(18) 0.0251(10) Uani 1 1 d . . .
C19 C 1.2721(4) 0.4994(3) 0.33267(18) 0.0256(10) Uani 1 1 d . . .
C20 C 1.3424(4) 0.4588(3) 0.37284(18) 0.0280(10) Uani 1 1 d . . .
H20A H 1.3265 0.4026 0.3797 0.034 Uiso 1 1 calc R . .
C21 C 1.4365(4) 0.5005(3) 0.40326(18) 0.0283(10) Uani 1 1 d . . .
H21A H 1.4841 0.4726 0.4307 0.034 Uiso 1 1 calc R . .
C22 C 1.4596(4) 0.5820(3) 0.39320(17) 0.0249(10) Uani 1 1 d . . .
C23 C 1.3867(4) 0.6226(3) 0.35359(18) 0.0281(10) Uani 1 1 d . . .
H23A H 1.4015 0.6793 0.3471 0.034 Uiso 1 1 calc R . .
C24 C 1.2934(4) 0.5820(3) 0.32366(18) 0.0294(11) Uani 1 1 d . . .
H24A H 1.2441 0.6107 0.2970 0.035 Uiso 1 1 calc R . .
C25 C 1.5645(4) 0.6321(3) 0.42331(17) 0.0260(10) Uani 1 1 d . . .
C26 C 1.6502(4) 0.5776(4) 0.46086(18) 0.0310(11) Uani 1 1 d . . .
C27 C 1.5177(5) 0.7004(4) 0.45162(19) 0.0324(11) Uani 1 1 d . . .
C28 C 1.6349(4) 0.6684(3) 0.38887(17) 0.0236(9) Uani 1 1 d . . .
C29 C 1.6491(4) 0.6158(3) 0.35139(17) 0.0260(10) Uani 1 1 d . . .
H29A H 1.6123 0.5628 0.3469 0.031 Uiso 1 1 calc R . .
C30 C 1.7167(4) 0.6408(3) 0.32077(17) 0.0263(10) Uani 1 1 d . . .
H30A H 1.7257 0.6048 0.2953 0.032 Uiso 1 1 calc R . .
C31 C 1.7712(4) 0.7183(3) 0.32731(17) 0.0254(10) Uani 1 1 d . . .
C32 C 1.7567(4) 0.7706(3) 0.36462(18) 0.0290(11) Uani 1 1 d . . .
H32A H 1.7932 0.8238 0.3691 0.035 Uiso 1 1 calc R . .
C33 C 1.6891(4) 0.7453(3) 0.39535(18) 0.0276(10) Uani 1 1 d . . .
H33A H 1.6803 0.7811 0.4209 0.033 Uiso 1 1 calc R . .
C34 C 1.8472(4) 0.7455(3) 0.29496(17) 0.0258(10) Uani 1 1 d . . .
C35 C 0.9561(5) 0.5228(3) 0.35531(19) 0.0318(11) Uani 1 1 d . . .
H35A H 0.8844 0.5013 0.3367 0.038 Uiso 1 1 calc R . .
C36 C 0.9190(6) 0.4502(5) 0.4254(2) 0.0502(16) Uani 1 1 d . . .
H36A H 0.8459 0.4370 0.4018 0.075 Uiso 1 1 calc R . .
H36B H 0.9036 0.4825 0.4524 0.075 Uiso 1 1 calc R . .
H36C H 0.9588 0.3982 0.4380 0.075 Uiso 1 1 calc R . .
C37 C 1.1039(6) 0.5290(5) 0.4316(2) 0.0511(17) Uani 1 1 d . . .
H37A H 1.1486 0.5541 0.4107 0.077 Uiso 1 1 calc R . .
H37B H 1.1467 0.4816 0.4494 0.077 Uiso 1 1 calc R . .
H37C H 1.0907 0.5708 0.4549 0.077 Uiso 1 1 calc R . .
C38 C 0.8799(4) 0.6699(4) 0.15120(19) 0.0317(11) Uani 1 1 d . . .
H38A H 0.8570 0.7124 0.1702 0.038 Uiso 1 1 calc R . .
C39 C 0.9102(10) 0.6234(5) 0.0747(3) 0.084(3) Uani 1 1 d . . .
H39A H 0.9466 0.5766 0.0953 0.126 Uiso 1 1 calc R . .
H39B H 0.9657 0.6481 0.0586 0.126 Uiso 1 1 calc R . .
H39C H 0.8429 0.6031 0.0500 0.126 Uiso 1 1 calc R . .
C40 C 0.8412(8) 0.7685(5) 0.0836(3) 0.068(2) Uani 1 1 d . . .
H40A H 0.8471 0.8097 0.1097 0.102 Uiso 1 1 calc R . .
H40B H 0.7615 0.7667 0.0635 0.102 Uiso 1 1 calc R . .
H40C H 0.8928 0.7845 0.0633 0.102 Uiso 1 1 calc R . .
C41 C 0.9781(8) 0.2865(7) 0.0299(3) 0.077(3) Uani 1 1 d . . .
H41A H 1.0182 0.3273 0.0162 0.093 Uiso 1 1 calc R . .
C42 C 0.9540(7) 0.3959(5) 0.0861(3) 0.0612(19) Uani 1 1 d . . .
H42A H 0.9884 0.4302 0.0648 0.092 Uiso 1 1 calc R . .
H42B H 1.0046 0.3961 0.1192 0.092 Uiso 1 1 calc R . .
H42C H 0.8785 0.4190 0.0866 0.092 Uiso 1 1 calc R . .
C43 C 0.8755(8) 0.2533(5) 0.0909(3) 0.066(2) Uani 1 1 d . . .
H43A H 0.8152 0.2255 0.0659 0.099 Uiso 1 1 calc R . .
H43B H 0.8399 0.2847 0.1130 0.099 Uiso 1 1 calc R . .
H43C H 0.9281 0.2111 0.1096 0.099 Uiso 1 1 calc R . .
C44 C 0.6494(6) 0.3810(4) 0.2922(3) 0.0497(16) Uani 1 1 d . A .
H44A H 0.7175 0.3734 0.2814 0.060 Uiso 1 1 calc R . .
C45 C 0.4436(15) 0.379(2) 0.2665(13) 0.093(11) Uiso 0.40(4) 1 d PD A -1
H45A H 0.4151 0.4099 0.2358 0.139 Uiso 0.40(4) 1 calc PR A -1
H45B H 0.4517 0.4178 0.2940 0.139 Uiso 0.40(4) 1 calc PR A -1
H45C H 0.3889 0.3349 0.2688 0.139 Uiso 0.40(4) 1 calc PR A -1
C45' C 0.4501(12) 0.3348(14) 0.2847(7) 0.079(6) Uiso 0.60(4) 1 d PD A -2
H45D H 0.4594 0.3662 0.3151 0.118 Uiso 0.60(4) 1 calc PR A -2
H45E H 0.4360 0.2757 0.2904 0.118 Uiso 0.60(4) 1 calc PR A -2
H45F H 0.3845 0.3574 0.2599 0.118 Uiso 0.60(4) 1 calc PR A -2
C46 C 0.5584(7) 0.2879(7) 0.2271(3) 0.086(3) Uani 1 1 d D A .
H46A H 0.6334 0.2930 0.2195 0.128 Uiso 1 1 calc R . .
H46B H 0.4970 0.3040 0.1986 0.128 Uiso 1 1 calc R . .
H46C H 0.5467 0.2299 0.2359 0.128 Uiso 1 1 calc R . .

loop_
_atom_site_aniso_label
_atom_site_aniso_U_11
_atom_site_aniso_U_22
_atom_site_aniso_U_33
_atom_site_aniso_U_23
_atom_site_aniso_U_13
_atom_site_aniso_U_12
Cd1 0.01881(16) 0.02686(18) 0.01942(16) 0.00079(13) 0.00440(12) 0.00136(12)
Cd2 0.02024(16) 0.02401(17) 0.02234(17) 0.00081(13) 0.00481(12) 0.00000(13)
F1 0.049(2) 0.065(2) 0.0356(18) 0.0098(17) 0.0256(16) 0.0167(18)
F2 0.0461(19) 0.044(2) 0.0429(19) 0.0072(16) 0.0205(16) -0.0007(16)
F3 0.048(2) 0.062(2) 0.0273(16) 0.0168(16) 0.0093(15) 0.0193(17)
F4 0.0294(16) 0.061(2) 0.0353(18) -0.0033(16) -0.0061(14) 0.0146(16)
F5 0.0399(18) 0.065(2) 0.0255(16) -0.0124(15) 0.0020(14) 0.0143(17)
F6 0.0375(17) 0.0385(18) 0.0378(18) -0.0065(14) 0.0016(14) -0.0020(14)
F7 0.0402(18) 0.066(2) 0.0207(15) 0.0139(15) 0.0037(13) -0.0041(17)
F8 0.0276(15) 0.052(2) 0.0290(16) 0.0051(14) -0.0074(13) -0.0079(14)
F9 0.0293(16) 0.0408(18) 0.0331(17) 0.0058(14) 0.0012(13) 0.0035(13)
F10 0.0396(18) 0.062(2) 0.0362(18) -0.0047(16) 0.0228(15) -0.0073(16)
F11 0.0368(17) 0.0384(18) 0.0361(17) -0.0037(14) 0.0082(14) 0.0042(14)
F12 0.0408(18) 0.061(2) 0.0249(16) -0.0169(15) 0.0066(14) -0.0089(16)
O1 0.0268(18) 0.042(2) 0.0219(17) 0.0059(15) -0.0006(14) -0.0096(16)
O2 0.0276(19) 0.047(2) 0.032(2) -0.0011(17) -0.0008(15) 0.0124(17)
O3 0.035(2) 0.035(2) 0.032(2) -0.0005(16) 0.0109(16) 0.0089(16)
O4 0.0300(18) 0.0329(19) 0.0239(17) -0.0041(14) 0.0098(14) -0.0116(15)
O5 0.035(2) 0.039(2) 0.031(2) 0.0031(17) -0.0013(16) -0.0118(17)
O6 0.0208(16) 0.0319(19) 0.0255(18) -0.0044(14) -0.0006(13) -0.0021(14)
O7 0.0299(19) 0.054(3) 0.030(2) -0.0016(18) 0.0103(16) -0.0134(18)
O8 0.0286(18) 0.041(2) 0.0243(18) 0.0035(15) 0.0096(15) 0.0076(16)
O9 0.0337(19) 0.044(2) 0.0209(17) 0.0003(15) 0.0046(15) -0.0003(16)
O10 0.042(2) 0.038(2) 0.0225(18) 0.0032(16) 0.0067(16) -0.0037(17)
O11 0.124(6) 0.111(6) 0.065(4) -0.028(4) 0.034(4) 0.006(5)
O12 0.080(4) 0.062(4) 0.077(4) -0.034(3) 0.000(3) 0.009(3)
N1 0.037(2) 0.041(3) 0.024(2) 0.0019(19) 0.0063(19) 0.003(2)
N2 0.070(4) 0.042(3) 0.021(2) 0.002(2) 0.002(2) -0.007(3)
N3 0.061(4) 0.060(4) 0.037(3) 0.005(3) 0.010(3) 0.014(3)
N4 0.050(4) 0.093(5) 0.071(4) -0.044(4) 0.017(3) -0.012(3)
C1 0.020(2) 0.041(3) 0.024(2) 0.006(2) 0.0059(19) 0.000(2)
C2 0.022(2) 0.034(3) 0.022(2) -0.0011(19) 0.0031(18) 0.0012(19)
C3 0.028(2) 0.034(3) 0.023(2) -0.005(2) 0.0023(19) -0.003(2)
C4 0.029(2) 0.033(3) 0.026(2) -0.003(2) 0.005(2) 0.004(2)
C5 0.021(2) 0.034(3) 0.021(2) 0.0003(19) 0.0054(18) 0.0017(19)
C6 0.025(2) 0.042(3) 0.023(2) -0.010(2) -0.0011(19) 0.007(2)
C7 0.029(3) 0.035(3) 0.030(3) -0.010(2) 0.000(2) 0.007(2)
C8 0.024(2) 0.030(3) 0.020(2) -0.0008(18) 0.0026(18) 0.0062(19)
C9 0.034(3) 0.049(3) 0.028(3) 0.005(2) 0.011(2) 0.008(3)
C10 0.026(2) 0.044(3) 0.027(3) -0.005(2) 0.001(2) 0.009(2)
C11 0.022(2) 0.031(3) 0.022(2) 0.0006(19) 0.0062(18) 0.0042(18)
C12 0.027(2) 0.026(3) 0.031(3) 0.002(2) 0.009(2) 0.0050(19)
C13 0.029(2) 0.032(3) 0.024(2) 0.004(2) 0.008(2) 0.004(2)
C14 0.020(2) 0.030(2) 0.023(2) -0.0011(19) 0.0071(18) 0.0006(18)
C15 0.034(3) 0.029(3) 0.035(3) 0.008(2) 0.014(2) 0.009(2)
C16 0.036(3) 0.035(3) 0.026(3) 0.007(2) 0.012(2) 0.009(2)
C17 0.016(2) 0.032(3) 0.028(2) -0.003(2) 0.0036(18) -0.0001(18)
C18 0.016(2) 0.034(3) 0.025(2) 0.000(2) 0.0049(18) -0.0009(18)
C19 0.019(2) 0.033(3) 0.024(2) 0.000(2) 0.0043(18) -0.0026(19)
C20 0.026(2) 0.030(3) 0.027(2) 0.002(2) 0.005(2) -0.005(2)
C21 0.022(2) 0.039(3) 0.022(2) 0.005(2) 0.0021(19) -0.002(2)
C22 0.017(2) 0.038(3) 0.019(2) -0.0003(19) 0.0036(17) -0.0048(19)
C23 0.026(2) 0.029(3) 0.027(2) 0.003(2) 0.002(2) -0.0042(19)
C24 0.023(2) 0.037(3) 0.024(2) 0.004(2) 0.0001(19) 0.002(2)
C25 0.022(2) 0.037(3) 0.018(2) -0.0021(19) 0.0044(18) -0.008(2)
C26 0.025(2) 0.046(3) 0.020(2) 0.002(2) 0.0020(19) -0.006(2)
C27 0.028(3) 0.046(3) 0.024(2) -0.005(2) 0.008(2) -0.006(2)
C28 0.020(2) 0.032(3) 0.019(2) 0.0005(18) 0.0041(17) -0.0017(18)
C29 0.027(2) 0.028(3) 0.022(2) -0.0007(19) 0.0050(19) -0.0040(19)
C30 0.029(2) 0.032(3) 0.019(2) -0.0030(19) 0.0080(19) 0.002(2)
C31 0.021(2) 0.033(3) 0.022(2) 0.002(2) 0.0039(18) 0.0009(19)
C32 0.031(3) 0.028(3) 0.029(3) -0.006(2) 0.008(2) -0.009(2)
C33 0.028(2) 0.033(3) 0.023(2) -0.007(2) 0.011(2) -0.005(2)
C34 0.018(2) 0.037(3) 0.022(2) 0.007(2) 0.0034(18) 0.0031(19)
C35 0.032(3) 0.035(3) 0.027(3) 0.000(2) 0.004(2) 0.007(2)
C36 0.059(4) 0.057(4) 0.038(3) 0.010(3) 0.018(3) 0.001(3)
C37 0.049(4) 0.070(5) 0.027(3) 0.010(3) -0.005(3) -0.006(3)
C38 0.028(3) 0.040(3) 0.023(2) -0.003(2) 0.000(2) -0.002(2)
C39 0.161(10) 0.062(5) 0.031(4) -0.007(3) 0.028(5) -0.012(6)
C40 0.094(6) 0.061(5) 0.037(4) 0.018(3) -0.006(4) 0.006(4)
C41 0.079(6) 0.111(8) 0.043(4) 0.000(5) 0.018(4) 0.012(6)
C42 0.074(5) 0.067(5) 0.039(4) 0.006(3) 0.007(3) 0.006(4)
C43 0.085(6) 0.065(5) 0.048(4) -0.005(4) 0.018(4) 0.006(4)
C44 0.054(4) 0.037(3) 0.054(4) -0.005(3) 0.006(3) 0.004(3)
C46 0.059(5) 0.129(9) 0.068(6) -0.055(6) 0.015(4) -0.018(5)

loop_
_atom_type_symbol
_atom_type_description
_atom_type_scat_dispersion_real
_atom_type_scat_dispersion_imag
_atom_type_scat_source
C C 0.0033 0.0016 'International Tables Vol C Tables 4.2.6.8 and 6.1.1.4'
H H 0.0000 0.0000 'International Tables Vol C Tables 4.2.6.8 and 6.1.1.4'
Cd Cd -0.8075 1.2024 'International Tables Vol C Tables 4.2.6.8 and 6.1.1.4'
F F 0.0171 0.0103 'International Tables Vol C Tables 4.2.6.8 and 6.1.1.4'
N N 0.0061 0.0033 'International Tables Vol C Tables 4.2.6.8 and 6.1.1.4'
O O 0.0106 0.0060 'International Tables Vol C Tables 4.2.6.8 and 6.1.1.4'

loop_
_geom_angle_atom_site_label_1
_geom_angle_atom_site_label_2
_geom_angle_atom_site_label_3
_geom_angle
_geom_angle_site_symmetry_1
_geom_angle_site_symmetry_3
_geom_angle_publ_flag
O7 Cd1 O3 143.96(16) 2_845 2_645 ?
O7 Cd1 O2 95.20(14) 2_845 . ?
O3 Cd1 O2 98.44(15) 2_645 . ?
O7 Cd1 O5 95.41(15) 2_845 . ?
O3 Cd1 O5 85.28(14) 2_645 . ?
O2 Cd1 O5 156.09(15) . . ?
O7 Cd1 O6 89.76(14) 2_845 . ?
O3 Cd1 O6 118.36(13) 2_645 . ?
O2 Cd1 O6 104.61(14) . . ?
O5 Cd1 O6 54.11(12) . . ?
O7 Cd1 C18 93.44(15) 2_845 . ?
O3 Cd1 C18 102.12(14) 2_645 . ?
O2 Cd1 C18 131.13(15) . . ?
O5 Cd1 C18 26.69(14) . . ?
O6 Cd1 C18 27.42(13) . . ?
O9 Cd2 O8 89.43(13) . 1_455 ?
O9 Cd2 O10 170.48(14) . . ?
O8 Cd2 O10 88.42(13) 1_455 . ?
O9 Cd2 O1 88.70(13) . . ?
O8 Cd2 O1 98.79(14) 1_455 . ?
O10 Cd2 O1 82.46(13) . . ?
O9 Cd2 O4 105.40(13) . 1_655 ?
O8 Cd2 O4 86.25(14) 1_455 1_655 ?
O10 Cd2 O4 83.72(13) . 1_655 ?
O1 Cd2 O4 165.14(12) . 1_655 ?
O9 Cd2 O6 81.53(13) . . ?
O8 Cd2 O6 170.40(12) 1_455 . ?
O10 Cd2 O6 101.02(13) . . ?
O1 Cd2 O6 84.31(13) . . ?
O4 Cd2 O6 93.00(13) 1_655 . ?
C1 O1 Cd2 127.9(3) . . ?
C1 O2 Cd1 106.4(3) . . ?
C17 O3 Cd1 109.0(3) . 2_655 ?
C17 O4 Cd2 131.2(3) . 1_455 ?
C18 O5 Cd1 97.8(3) . . ?
C18 O6 Cd2 130.5(3) . . ?
C18 O6 Cd1 86.1(3) . . ?
Cd2 O6 Cd1 106.40(12) . . ?
C34 O7 Cd1 114.1(3) . 2_855 ?
C34 O8 Cd2 132.6(3) . 1_655 ?
C35 O9 Cd2 126.1(3) . . ?
C38 O10 Cd2 121.3(3) . . ?
C35 N1 C36 121.8(5) . . ?
C35 N1 C37 120.6(5) . . ?
C36 N1 C37 117.4(5) . . ?
C38 N2 C39 119.8(6) . . ?
C38 N2 C40 121.9(6) . . ?
C39 N2 C40 118.1(6) . . ?
C41 N3 C43 121.2(8) . . ?
C41 N3 C42 121.8(8) . . ?
C43 N3 C42 117.0(6) . . ?
C44 N4 C46 120.9(6) . . ?
C44 N4 C45 118.6(13) . . ?
C46 N4 C45 115.6(13) . . ?
C44 N4 C45' 123.6(9) . . ?
C46 N4 C45' 114.0(9) . . ?
C45 N4 C45' 34.6(13) . . ?
O2 C1 O1 123.8(5) . . ?
O2 C1 C2 117.0(5) . . ?
O1 C1 C2 119.2(5) . . ?
C3 C2 C7 118.6(5) . . ?
C3 C2 C1 121.3(5) . . ?
C7 C2 C1 120.1(5) . . ?
C4 C3 C2 120.9(5) . . ?
C4 C3 H3A 119.5 . . ?
C2 C3 H3A 119.5 . . ?
C3 C4 C5 120.5(5) . . ?
C3 C4 H4A 119.8 . . ?
C5 C4 H4A 119.8 . . ?
C6 C5 C4 118.4(4) . . ?
C6 C5 C8 123.5(4) . . ?
C4 C5 C8 118.0(4) . . ?
C7 C6 C5 120.6(5) . . ?
C7 C6 H6A 119.7 . . ?
C5 C6 H6A 119.7 . . ?
C6 C7 C2 120.9(5) . . ?
C6 C7 H7A 119.5 . . ?
C2 C7 H7A 119.5 . . ?
C5 C8 C9 106.0(4) . . ?
C5 C8 C11 110.4(4) . . ?
C9 C8 C11 112.6(4) . . ?
C5 C8 C10 113.1(4) . . ?
C9 C8 C10 108.1(4) . . ?
C11 C8 C10 106.8(4) . . ?
F2 C9 F1 106.4(5) . . ?
F2 C9 F3 107.2(5) . . ?
F1 C9 F3 106.1(4) . . ?
F2 C9 C8 111.6(4) . . ?
F1 C9 C8 112.2(5) . . ?
F3 C9 C8 112.9(5) . . ?
F4 C10 F6 106.8(5) . . ?
F4 C10 F5 106.7(4) . . ?
F6 C10 F5 106.7(5) . . ?
F4 C10 C8 111.7(4) . . ?
F6 C10 C8 111.4(4) . . ?
F5 C10 C8 113.1(5) . . ?
C16 C11 C12 118.9(4) . . ?
C16 C11 C8 123.6(4) . . ?
C12 C11 C8 117.5(4) . . ?
C13 C12 C11 120.8(5) . . ?
C13 C12 H12A 119.6 . . ?
C11 C12 H12A 119.6 . . ?
C12 C13 C14 120.2(5) . . ?
C12 C13 H13A 119.9 . . ?
C14 C13 H13A 119.9 . . ?
C13 C14 C15 119.0(4) . . ?
C13 C14 C17 122.0(4) . . ?
C15 C14 C17 118.9(4) . . ?
C14 C15 C16 121.1(5) . . ?
C14 C15 H15A 119.5 . . ?
C16 C15 H15A 119.5 . . ?
C11 C16 C15 119.9(5) . . ?
C11 C16 H16A 120.0 . . ?
C15 C16 H16A 120.0 . . ?
O3 C17 O4 122.8(5) . . ?
O3 C17 C14 116.6(4) . . ?
O4 C17 C14 120.6(4) . . ?
O5 C18 O6 122.0(5) . . ?
O5 C18 C19 118.2(4) . . ?
O6 C18 C19 119.8(4) . . ?
O5 C18 Cd1 55.6(3) . . ?
O6 C18 Cd1 66.4(3) . . ?
C19 C18 Cd1 173.7(4) . . ?
C24 C19 C20 119.7(5) . . ?
C24 C19 C18 121.1(4) . . ?
C20 C19 C18 119.2(5) . . ?
C19 C20 C21 120.5(5) . . ?
C19 C20 H20A 119.8 . . ?
C21 C20 H20A 119.8 . . ?
C22 C21 C20 119.7(5) . . ?
C22 C21 H21A 120.2 . . ?
C20 C21 H21A 120.2 . . ?
C21 C22 C23 119.3(4) . . ?
C21 C22 C25 123.5(4) . . ?
C23 C22 C25 117.1(4) . . ?
C24 C23 C22 121.2(5) . . ?
C24 C23 H23A 119.4 . . ?
C22 C23 H23A 119.4 . . ?
C19 C24 C23 119.6(5) . . ?
C19 C24 H24A 120.2 . . ?
C23 C24 H24A 120.2 . . ?
C27 C25 C26 107.9(4) . . ?
C27 C25 C22 107.5(4) . . ?
C26 C25 C22 113.0(4) . . ?
C27 C25 C28 112.9(4) . . ?
C26 C25 C28 105.7(4) . . ?
C22 C25 C28 109.9(4) . . ?
F9 C26 F8 106.6(4) . . ?
F9 C26 F7 107.1(4) . . ?
F8 C26 F7 106.5(4) . . ?
F9 C26 C25 111.8(4) . . ?
F8 C26 C25 111.8(4) . . ?
F7 C26 C25 112.6(4) . . ?
F11 C27 F12 106.2(5) . . ?
F11 C27 F10 106.5(4) . . ?
F12 C27 F10 106.5(4) . . ?
F11 C27 C25 112.0(4) . . ?
F12 C27 C25 113.9(4) . . ?
F10 C27 C25 111.3(5) . . ?
C33 C28 C29 119.5(4) . . ?
C33 C28 C25 124.1(4) . . ?
C29 C28 C25 116.3(4) . . ?
C30 C29 C28 120.4(5) . . ?
C30 C29 H29A 119.8 . . ?
C28 C29 H29A 119.8 . . ?
C29 C30 C31 120.1(4) . . ?
C29 C30 H30A 120.0 . . ?
C31 C30 H30A 120.0 . . ?
C30 C31 C32 119.4(4) . . ?
C30 C31 C34 120.7(4) . . ?
C32 C31 C34 119.9(5) . . ?
C33 C32 C31 120.4(5) . . ?
C33 C32 H32A 119.8 . . ?
C31 C32 H32A 119.8 . . ?
C28 C33 C32 120.3(5) . . ?
C28 C33 H33A 119.9 . . ?
C32 C33 H33A 119.9 . . ?
O7 C34 O8 124.1(5) . . ?
O7 C34 C31 116.8(5) . . ?
O8 C34 C31 119.0(5) . . ?
O9 C35 N1 124.0(5) . . ?
O9 C35 H35A 118.0 . . ?
N1 C35 H35A 118.0 . . ?
N1 C36 H36A 109.5 . . ?
N1 C36 H36B 109.5 . . ?
H36A C36 H36B 109.5 . . ?
N1 C36 H36C 109.5 . . ?
H36A C36 H36C 109.5 . . ?
H36B C36 H36C 109.5 . . ?
N1 C37 H37A 109.5 . . ?
N1 C37 H37B 109.5 . . ?
H37A C37 H37B 109.5 . . ?
N1 C37 H37C 109.5 . . ?
H37A C37 H37C 109.5 . . ?
H37B C37 H37C 109.5 . . ?
O10 C38 N2 123.9(5) . . ?
O10 C38 H38A 118.1 . . ?
N2 C38 H38A 118.1 . . ?
N2 C39 H39A 109.5 . . ?
N2 C39 H39B 109.5 . . ?
H39A C39 H39B 109.5 . . ?
N2 C39 H39C 109.5 . . ?
H39A C39 H39C 109.5 . . ?
H39B C39 H39C 109.5 . . ?
N2 C40 H40A 109.5 . . ?
N2 C40 H40B 109.5 . . ?
H40A C40 H40B 109.5 . . ?
N2 C40 H40C 109.5 . . ?
H40A C40 H40C 109.5 . . ?
H40B C40 H40C 109.5 . . ?
O11 C41 N3 126.7(10) . . ?
O11 C41 H41A 116.7 . . ?
N3 C41 H41A 116.7 . . ?
N3 C42 H42A 109.5 . . ?
N3 C42 H42B 109.5 . . ?
H42A C42 H42B 109.5 . . ?
N3 C42 H42C 109.5 . . ?
H42A C42 H42C 109.5 . . ?
H42B C42 H42C 109.5 . . ?
N3 C43 H43A 109.5 . . ?
N3 C43 H43B 109.5 . . ?
H43A C43 H43B 109.5 . . ?
N3 C43 H43C 109.5 . . ?
H43A C43 H43C 109.5 . . ?
H43B C43 H43C 109.5 . . ?
O12 C44 N4 125.7(7) . . ?
O12 C44 H44A 117.2 . . ?
N4 C44 H44A 117.2 . . ?
N4 C45 H45A 109.5 . . ?
N4 C45 H45B 109.5 . . ?
N4 C45 H45C 109.5 . . ?
N4 C45' H45D 109.5 . . ?
N4 C45' H45E 109.5 . . ?
H45D C45' H45E 109.5 . . ?
N4 C45' H45F 109.5 . . ?
H45D C45' H45F 109.5 . . ?
H45E C45' H45F 109.5 . . ?
N4 C46 H46A 109.5 . . ?
N4 C46 H46B 109.5 . . ?
H46A C46 H46B 109.5 . . ?
N4 C46 H46C 109.5 . . ?
H46A C46 H46C 109.5 . . ?
H46B C46 H46C 109.5 . . ?

loop_
_geom_bond_atom_site_label_1
_geom_bond_atom_site_label_2
_geom_bond_distance
_geom_bond_site_symmetry_2
_geom_bond_publ_flag
Cd1 O7 2.193(4) 2_845 ?
Cd1 O3 2.215(4) 2_645 ?
Cd1 O2 2.230(4) . ?
Cd1 O5 2.295(4) . ?
Cd1 O6 2.533(3) . ?
Cd1 C18 2.757(5) . ?
Cd2 O9 2.252(4) . ?
Cd2 O8 2.273(4) 1_455 ?
Cd2 O10 2.275(4) . ?
Cd2 O1 2.282(4) . ?
Cd2 O4 2.287(3) 1_655 ?
Cd2 O6 2.311(3) . ?
F1 C9 1.336(6) . ?
F2 C9 1.335(7) . ?
F3 C9 1.348(6) . ?
F4 C10 1.336(6) . ?
F5 C10 1.338(6) . ?
F6 C10 1.337(7) . ?
F7 C26 1.348(6) . ?
F8 C26 1.339(6) . ?
F9 C26 1.334(6) . ?
F10 C27 1.343(6) . ?
F11 C27 1.332(7) . ?
F12 C27 1.340(6) . ?
O1 C1 1.262(6) . ?
O2 C1 1.254(7) . ?
O3 C17 1.253(6) . ?
O3 Cd1 2.215(4) 2_655 ?
O4 C17 1.257(6) . ?
O4 Cd2 2.287(3) 1_455 ?
O5 C18 1.250(6) . ?
O6 C18 1.273(6) . ?
O7 C34 1.249(6) . ?
O7 Cd1 2.193(4) 2_855 ?
O8 C34 1.268(6) . ?
O8 Cd2 2.273(4) 1_655 ?
O9 C35 1.248(7) . ?
O10 C38 1.236(7) . ?
O11 C41 1.210(12) . ?
O12 C44 1.226(8) . ?
N1 C35 1.317(7) . ?
N1 C36 1.472(8) . ?
N1 C37 1.472(8) . ?
N2 C38 1.326(7) . ?
N2 C39 1.455(10) . ?
N2 C40 1.458(9) . ?
N3 C41 1.323(10) . ?
N3 C43 1.456(10) . ?
N3 C42 1.458(10) . ?
N4 C44 1.316(9) . ?
N4 C46 1.447(7) . ?
N4 C45 1.458(10) . ?
N4 C45' 1.470(9) . ?
C1 C2 1.509(7) . ?
C2 C3 1.388(7) . ?
C2 C7 1.391(7) . ?
C3 C4 1.384(7) . ?
C3 H3A 0.9500 . ?
C4 C5 1.403(7) . ?
C4 H4A 0.9500 . ?
C5 C6 1.391(7) . ?
C5 C8 1.543(6) . ?
C6 C7 1.386(7) . ?
C6 H6A 0.9500 . ?
C7 H7A 0.9500 . ?
C8 C9 1.544(7) . ?
C8 C11 1.546(6) . ?
C8 C10 1.549(7) . ?
C11 C16 1.387(7) . ?
C11 C12 1.406(7) . ?
C12 C13 1.384(7) . ?
C12 H12A 0.9500 . ?
C13 C14 1.390(7) . ?
C13 H13A 0.9500 . ?
C14 C15 1.392(7) . ?
C14 C17 1.511(6) . ?
C15 C16 1.393(7) . ?
C15 H15A 0.9500 . ?
C16 H16A 0.9500 . ?
C18 C19 1.512(7) . ?
C19 C24 1.382(7) . ?
C19 C20 1.393(7) . ?
C20 C21 1.401(7) . ?
C20 H20A 0.9500 . ?
C21 C22 1.377(7) . ?
C21 H21A 0.9500 . ?
C22 C23 1.396(7) . ?
C22 C25 1.551(6) . ?
C23 C24 1.382(7) . ?
C23 H23A 0.9500 . ?
C24 H24A 0.9500 . ?
C25 C27 1.544(7) . ?
C25 C26 1.547(7) . ?
C25 C28 1.556(6) . ?
C28 C33 1.381(7) . ?
C28 C29 1.399(7) . ?
C29 C30 1.388(7) . ?
C29 H29A 0.9500 . ?
C30 C31 1.391(7) . ?
C30 H30A 0.9500 . ?
C31 C32 1.394(7) . ?
C31 C34 1.512(6) . ?
C32 C33 1.392(7) . ?
C32 H32A 0.9500 . ?
C33 H33A 0.9500 . ?
C35 H35A 0.9500 . ?
C36 H36A 0.9800 . ?
C36 H36B 0.9800 . ?
C36 H36C 0.9800 . ?
C37 H37A 0.9800 . ?
C37 H37B 0.9800 . ?
C37 H37C 0.9800 . ?
C38 H38A 0.9500 . ?
C39 H39A 0.9800 . ?
C39 H39B 0.9800 . ?
C39 H39C 0.9800 . ?
C40 H40A 0.9800 . ?
C40 H40B 0.9800 . ?
C40 H40C 0.9800 . ?
C41 H41A 0.9500 . ?
C42 H42A 0.9800 . ?
C42 H42B 0.9800 . ?
C42 H42C 0.9800 . ?
C43 H43A 0.9800 . ?
C43 H43B 0.9800 . ?
C43 H43C 0.9800 . ?
C44 H44A 0.9500 . ?
C45 H45A 0.9800 . ?
C45 H45B 0.9800 . ?
C45 H45C 0.9800 . ?
C45' H45D 0.9800 . ?
C45' H45E 0.9800 . ?
C45' H45F 0.9800 . ?
C46 H46A 0.9800 . ?
C46 H46B 0.9800 . ?
C46 H46C 0.9800 . ?
